data_4025924
loop_
_publ_author_name
'Adam Duong'
'Thierry Maris'
'Olivier Lebel'
'James D. Wuest'

_publ_section_title
;
 Syntheses and Structures of Isomeric Diaminotriazinyl-Substituted
 2,2'-Bipyridines and 1,10-Phenanthrolines
;
_journal_name_full 'Journal of Organic Chemistry'
_journal_page_first 1333
_journal_page_last 1341
_journal_paper_doi 10.1021/jo102191n
_journal_volume 76
_journal_year 2011
_chemical_compound_source 'Synthesized by the authors. See text'
_chemical_formula_moiety 'C18 H14 N12, 2(C2 H6 O S)'
_chemical_formula_sum 'C22 H26 N12 O2 S2'
_chemical_formula_weight 554.67
_chemical_name_systematic
; 
 ? 
;
_space_group_IT_number 2
_symmetry_cell_setting triclinic
_symmetry_space_group_name_Hall '-P 1'
_symmetry_space_group_name_H-M 'P -1'
_atom_sites_solution_hydrogens geom
_atom_sites_solution_primary direct
_atom_sites_solution_secondary difmap
_audit_creation_method SHELXL-97
_cell_angle_alpha 88.330(1)
_cell_angle_beta 67.213(1)
_cell_angle_gamma 76.467(1)
_cell_formula_units_Z 2
_cell_length_a 11.0524(2)
_cell_length_b 11.1745(2)
_cell_length_c 11.6989(3)
_cell_measurement_reflns_used 3916
_cell_measurement_temperature 150
_cell_measurement_theta_max 63.91
_cell_measurement_theta_min 4.08
_cell_volume 1292.07(5)
_computing_cell_refinement 'SAINT V7.46A(Bruker AXS, 2008)'
_computing_data_collection 'APEX2  (Bruker AXS, 2009)'
_computing_data_reduction 'SAINT V7.46A(Bruker AXS, 2008)'
_computing_molecular_graphics 'SHELXTL v6.12 (Bruker AXS, 2001)'
_computing_publication_material 'UdMX (Maris, 2004)'
_computing_structure_refinement 'SHELXL97 (Sheldrick, 2008)'
_computing_structure_solution 'SHELXS97 (Sheldrick, 2008)'
_diffrn_ambient_temperature 150
_diffrn_detector_area_resol_mean 8.3
_diffrn_measured_fraction_theta_full 0.970
_diffrn_measured_fraction_theta_max 0.970
_diffrn_measurement_device_type 'Bruker Microstar'
_diffrn_measurement_method \w
_diffrn_radiation_monochromator 'Helios optics'
_diffrn_radiation_source 'Rotating Anode'
_diffrn_radiation_type CuK\a
_diffrn_radiation_wavelength 1.54178
_diffrn_reflns_av_R_equivalents 0.062
_diffrn_reflns_av_sigmaI/netI 0.0713
_diffrn_reflns_limit_h_max 13
_diffrn_reflns_limit_h_min -11
_diffrn_reflns_limit_k_max 13
_diffrn_reflns_limit_k_min -13
_diffrn_reflns_limit_l_max 13
_diffrn_reflns_limit_l_min -13
_diffrn_reflns_number 21086
_diffrn_reflns_theta_full 67.94
_diffrn_reflns_theta_max 67.94
_diffrn_reflns_theta_min 4.08
_exptl_absorpt_coefficient_mu 2.263
_exptl_absorpt_correction_T_max 0.9344
_exptl_absorpt_correction_T_min 0.8051
_exptl_absorpt_correction_type multi-scan
_exptl_absorpt_process_details 'Sadabs (Sheldrick, 2007)'
_exptl_crystal_colour Colorless
_exptl_crystal_density_diffrn 1.426
_exptl_crystal_density_method 'not measured'
_exptl_crystal_description Block
_exptl_crystal_F_000 580
_exptl_crystal_size_max 0.06
_exptl_crystal_size_mid 0.06
_exptl_crystal_size_min 0.03
_refine_diff_density_max 0.256
_refine_diff_density_min -0.284
_refine_diff_density_rms 0.068
_refine_ls_extinction_method none
_refine_ls_goodness_of_fit_ref 1.059
_refine_ls_hydrogen_treatment constr
_refine_ls_matrix_type full
_refine_ls_number_parameters 419
_refine_ls_number_reflns 4559
_refine_ls_number_restraints 39
_refine_ls_restrained_S_all 1.053
_refine_ls_R_factor_all 0.0570
_refine_ls_R_factor_gt 0.0537
_refine_ls_shift/su_max 0.001
_refine_ls_shift/su_mean 0.000
_refine_ls_structure_factor_coef Fsqd
_refine_ls_weighting_details 'calc w=1/[\s^2^(Fo^2^)+(0.0684P)^2^] where P=(Fo^2^+2Fc^2^)/3'
_refine_ls_weighting_scheme calc
_refine_ls_wR_factor_gt 0.1280
_refine_ls_wR_factor_ref 0.1288
_reflns_number_gt 3089
_reflns_number_total 4559
_reflns_threshold_expression I>2\s(I)
_cod_data_source_file COD_J_Org_Chem_76_2011_1333_1341.cif
_cod_data_source_block jw1334
_cod_original_sg_symbol_H-M P-1
_cod_database_code 4025924

loop_
_symmetry_equiv_pos_as_xyz
'x, y, z'
'-x, -y, -z'

loop_
_atom_site_label
_atom_site_type_symbol
_atom_site_fract_x
_atom_site_fract_y
_atom_site_fract_z
_atom_site_U_iso_or_equiv
_atom_site_adp_type
_atom_site_occupancy
_atom_site_symmetry_multiplicity
_atom_site_calc_flag
_atom_site_refinement_flags
_atom_site_disorder_assembly
_atom_site_disorder_group
C1 C 0.44799(18) 0.45799(17) 0.1601(2) 0.0245(5) Uani 1 1 d . . .
C2 C 0.30645(18) 0.50135(17) 0.1926(2) 0.0232(5) Uani 1 1 d . . .
C3 C 0.24717(19) 0.62367(18) 0.2480(2) 0.0292(5) Uani 1 1 d . . .
H3 H 0.1538 0.6589 0.2682 0.035 Uiso 1 1 calc R . .
C4 C 0.3244(2) 0.6905(2) 0.2722(3) 0.0388(6) Uani 1 1 d . . .
H4 H 0.2858 0.7722 0.3093 0.047 Uiso 1 1 calc R . .
C5 C 0.4608(2) 0.6360(2) 0.2411(3) 0.0452(7) Uani 1 1 d . . .
H5 H 0.5130 0.6827 0.2601 0.054 Uiso 1 1 calc R . .
C6 C 0.51627(18) 0.33919(17) 0.0948(2) 0.0260(5) Uani 1 1 d . . .
C7 C 0.7137(2) 0.18983(18) 0.0057(3) 0.0384(7) Uani 1 1 d . . .
H7 H 0.8075 0.1604 -0.0125 0.046 Uiso 1 1 calc R . .
C8 C 0.6514(2) 0.11668(19) -0.0356(3) 0.0410(7) Uani 1 1 d . . .
H8 H 0.7013 0.0393 -0.0800 0.049 Uiso 1 1 calc R . .
C9 C 0.5152(2) 0.15851(18) -0.0108(3) 0.0364(6) Uani 1 1 d . . .
H9 H 0.4709 0.1107 -0.0398 0.044 Uiso 1 1 calc R . .
C10 C 0.44230(18) 0.27200(17) 0.0574(2) 0.0265(5) Uani 1 1 d . . .
C11 C 0.30017(18) 0.31791(17) 0.0917(2) 0.0258(5) Uani 1 1 d . . .
C12 C 0.23275(18) 0.42632(17) 0.1631(2) 0.0234(5) Uani 1 1 d . . .
C13 C 0.22768(19) 0.24447(17) 0.0458(3) 0.0282(6) Uani 1 1 d . . .
C14 C 0.08101(18) 0.12503(17) 0.0777(3) 0.0277(6) Uani 1 1 d . . .
C15 C 0.1895(2) 0.1808(2) -0.1156(3) 0.0381(7) Uani 1 1 d . . .
C16 C 0.08076(19) 0.46488(16) 0.2155(2) 0.0237(6) Uani 1 1 d . . .
C17 C -0.11571(19) 0.51276(17) 0.3819(2) 0.0254(5) Uani 1 1 d . . .
C18 C -0.11713(19) 0.48659(17) 0.1938(2) 0.0255(6) Uani 1 1 d . . .
N1 N 0.52222(16) 0.52515(16) 0.1876(2) 0.0348(5) Uani 1 1 d . . .
N2 N 0.65035(16) 0.29892(15) 0.0693(2) 0.0338(5) Uani 1 1 d . . .
N3 N 0.02166(15) 0.48631(14) 0.3385(2) 0.0256(5) Uani 1 1 d . . .
N4 N -0.18802(15) 0.51042(15) 0.3150(2) 0.0269(5) Uani 1 1 d . . .
N5 N 0.02198(14) 0.46846(14) 0.13620(18) 0.0251(4) Uani 1 1 d . . .
N6 N -0.18145(17) 0.54242(17) 0.5045(2) 0.0391(6) Uani 1 1 d . . .
H6A H -0.2704 0.5597 0.5382 0.047 Uiso 1 1 calc R . .
H6B H -0.1356 0.5446 0.5510 0.047 Uiso 1 1 calc R . .
N7 N -0.17694(16) 0.47257(17) 0.11780(19) 0.0350(5) Uani 1 1 d . . .
H7A H -0.2647 0.4791 0.1477 0.042 Uiso 1 1 calc R . .
H7B H -0.1288 0.4568 0.0376 0.042 Uiso 1 1 calc R . .
N8 N 0.14055(15) 0.18826(14) 0.12981(18) 0.0269(5) Uani 1 1 d . . .
N9 N 0.09795(16) 0.12134(15) -0.0407(2) 0.0310(5) Uani 1 1 d . . .
N10 N 0.26078(18) 0.24132(16) -0.0753(2) 0.0339(5) Uani 1 1 d . . .
N11 N -0.00391(16) 0.06169(15) 0.15395(19) 0.0316(5) Uani 1 1 d . . .
H11A H -0.0454 0.0202 0.1245 0.038 Uiso 1 1 calc R . .
H11B H -0.0181 0.0617 0.2333 0.038 Uiso 1 1 calc R . .
N12 N 0.2121(2) 0.1823(2) -0.2363(2) 0.0571(7) Uani 1 1 d . . .
H12A H 0.1677 0.1448 -0.2661 0.069 Uiso 1 1 calc R . .
H12B H 0.2714 0.2207 -0.2861 0.069 Uiso 1 1 calc R . .
S1 S 0.13680(10) 0.05429(9) -0.52815(11) 0.0582(3) Uani 0.75 1 d PD A 1
O1 O 0.1193(3) 0.0442(3) -0.39052(15) 0.0521(9) Uani 0.75 1 d PD A 1
C19 C 0.0402(5) 0.1999(3) -0.5373(4) 0.0727(18) Uani 0.75 1 d PD A 1
H19A H -0.0558 0.1990 -0.5034 0.109 Uiso 0.75 1 calc PR A 1
H19B H 0.0680 0.2204 -0.6243 0.109 Uiso 0.75 1 calc PR A 1
H19C H 0.0542 0.2618 -0.4891 0.109 Uiso 0.75 1 calc PR A 1
C20 C 0.2977(2) 0.0825(4) -0.6017(4) 0.0782(14) Uani 0.75 1 d PD A 1
H20A H 0.3002 0.1587 -0.5642 0.117 Uiso 0.75 1 calc PR A 1
H20B H 0.3176 0.0911 -0.6903 0.117 Uiso 0.75 1 calc PR A 1
H20C H 0.3653 0.0134 -0.5917 0.117 Uiso 0.75 1 calc PR A 1
S1A S 0.1398(2) 0.1432(2) -0.5012(3) 0.0390(6) Uani 0.25 1 d PD B 2
O1A O 0.0678(6) 0.0853(6) -0.3790(4) 0.034(2) Uani 0.25 1 d PD B 2
C19A C 0.2226(9) 0.0218(6) -0.6165(6) 0.060(3) Uani 0.25 1 d PD B 2
H19D H 0.2804 -0.0429 -0.5893 0.090 Uiso 0.25 1 calc PR B 2
H19E H 0.2783 0.0526 -0.6936 0.090 Uiso 0.25 1 calc PR B 2
H19F H 0.1554 -0.0122 -0.6313 0.090 Uiso 0.25 1 calc PR B 2
C20A C 0.0082(7) 0.2118(12) -0.5476(8) 0.084(7) Uani 0.25 1 d PD B 2
H20D H -0.0453 0.1524 -0.5450 0.126 Uiso 0.25 1 calc PR B 2
H20E H 0.0461 0.2373 -0.6325 0.126 Uiso 0.25 1 calc PR B 2
H20F H -0.0498 0.2842 -0.4913 0.126 Uiso 0.25 1 calc PR B 2
S2 S 0.51060(11) 0.25447(9) -0.55634(11) 0.0602(3) Uani 0.75 1 d PD C 1
O2 O 0.4837(2) 0.1880(2) -0.43401(18) 0.0584(8) Uani 0.75 1 d PD C 1
C21 C 0.5469(4) 0.3932(2) -0.5309(4) 0.0639(12) Uani 0.75 1 d PD C 1
H21A H 0.4750 0.4382 -0.4554 0.096 Uiso 0.75 1 calc PR C 1
H21B H 0.5527 0.4436 -0.6020 0.096 Uiso 0.75 1 calc PR C 1
H21C H 0.6334 0.3756 -0.5213 0.096 Uiso 0.75 1 calc PR C 1
C22 C 0.6739(2) 0.1746(3) -0.6534(3) 0.0722(14) Uani 0.75 1 d PD C 1
H22A H 0.7112 0.1130 -0.6069 0.108 Uiso 0.75 1 calc PR C 1
H22B H 0.7316 0.2328 -0.6834 0.108 Uiso 0.75 1 calc PR C 1
H22C H 0.6704 0.1333 -0.7244 0.108 Uiso 0.75 1 calc PR C 1
S2A S 0.5854(3) 0.1834(2) -0.5404(3) 0.0527(8) Uani 0.25 1 d PD D 2
O2A O 0.6620(5) 0.2809(4) -0.6090(6) 0.052(2) Uani 0.25 1 d PD D 2
C21A C 0.4128(3) 0.2562(7) -0.4828(9) 0.060(3) Uani 0.25 1 d PD D 2
H21D H 0.3881 0.3052 -0.4054 0.091 Uiso 0.25 1 calc PR D 2
H21E H 0.3600 0.1938 -0.4666 0.091 Uiso 0.25 1 calc PR D 2
H21F H 0.3938 0.3105 -0.5442 0.091 Uiso 0.25 1 calc PR D 2
C22A C 0.5922(9) 0.0900(7) -0.6612(6) 0.057(3) Uani 0.25 1 d PD D 2
H22D H 0.5019 0.1040 -0.6627 0.086 Uiso 0.25 1 calc PR D 2
H22E H 0.6234 0.0031 -0.6481 0.086 Uiso 0.25 1 calc PR D 2
H22F H 0.6552 0.1104 -0.7406 0.086 Uiso 0.25 1 calc PR D 2

loop_
_atom_site_aniso_label
_atom_site_aniso_U_11
_atom_site_aniso_U_22
_atom_site_aniso_U_33
_atom_site_aniso_U_23
_atom_site_aniso_U_13
_atom_site_aniso_U_12
C1 0.0190(9) 0.0358(10) 0.0199(16) -0.0001(9) -0.0074(9) -0.0090(8)
C2 0.0204(9) 0.0318(9) 0.0201(16) 0.0007(9) -0.0082(9) -0.0109(7)
C3 0.0268(10) 0.0316(10) 0.0264(18) -0.0018(9) -0.0062(10) -0.0089(8)
C4 0.0312(11) 0.0391(11) 0.040(2) -0.0098(11) -0.0021(11) -0.0163(9)
C5 0.0283(11) 0.0550(14) 0.052(2) -0.0171(13) -0.0057(12) -0.0238(10)
C6 0.0210(9) 0.0357(10) 0.0224(17) 0.0010(9) -0.0078(10) -0.0098(8)
C7 0.0229(10) 0.0335(11) 0.054(2) -0.0037(11) -0.0132(11) -0.0009(8)
C8 0.0327(11) 0.0299(10) 0.055(2) -0.0063(11) -0.0127(12) -0.0041(8)
C9 0.0303(10) 0.0301(10) 0.047(2) -0.0080(10) -0.0107(11) -0.0099(8)
C10 0.0223(9) 0.0268(9) 0.0295(17) -0.0008(9) -0.0063(10) -0.0108(7)
C11 0.0213(9) 0.0344(10) 0.0246(17) -0.0006(9) -0.0090(10) -0.0121(8)
C12 0.0187(9) 0.0371(10) 0.0162(16) 0.0032(9) -0.0063(9) -0.0113(8)
C13 0.0248(10) 0.0305(10) 0.029(2) -0.0068(10) -0.0086(10) -0.0084(8)
C14 0.0192(9) 0.0321(10) 0.032(2) 0.0010(9) -0.0085(10) -0.0085(8)
C15 0.0388(12) 0.0421(12) 0.039(2) -0.0032(11) -0.0139(12) -0.0207(9)
C16 0.0210(9) 0.0265(9) 0.027(2) 0.0031(9) -0.0098(11) -0.0116(7)
C17 0.0207(9) 0.0317(10) 0.0235(19) -0.0012(9) -0.0064(10) -0.0093(7)
C18 0.0209(9) 0.0345(10) 0.025(2) 0.0084(9) -0.0104(11) -0.0120(8)
N1 0.0242(8) 0.0403(10) 0.0423(16) -0.0085(9) -0.0118(9) -0.0133(7)
N2 0.0217(8) 0.0399(9) 0.0414(16) 0.0019(9) -0.0150(9) -0.0055(7)
N3 0.0185(7) 0.0358(9) 0.0247(17) -0.0014(8) -0.0086(9) -0.0099(6)
N4 0.0210(8) 0.0400(9) 0.0222(16) 0.0020(8) -0.0094(10) -0.0103(7)
N5 0.0192(7) 0.0351(8) 0.0249(14) 0.0032(8) -0.0106(8) -0.0106(6)
N6 0.0234(8) 0.0617(12) 0.0301(18) -0.0059(10) -0.0075(10) -0.0103(8)
N7 0.0212(8) 0.0655(12) 0.0230(15) 0.0023(9) -0.0104(9) -0.0160(8)
N8 0.0212(7) 0.0317(8) 0.0288(14) -0.0019(8) -0.0080(8) -0.0110(6)
N9 0.0330(9) 0.0372(9) 0.0287(17) 0.0010(8) -0.0130(9) -0.0176(7)
N10 0.0392(10) 0.0430(10) 0.0269(18) -0.0032(9) -0.0109(10) -0.0262(8)
N11 0.0353(9) 0.0376(9) 0.0288(15) 0.0037(8) -0.0124(9) -0.0219(7)
N12 0.0784(16) 0.0880(16) 0.025(2) 0.0059(12) -0.0175(13) -0.0627(14)
S1 0.0562(6) 0.0592(6) 0.0588(11) 0.0047(5) -0.0227(6) -0.0128(4)
O1 0.0525(19) 0.0542(19) 0.049(2) 0.0030(14) -0.0191(15) -0.0122(15)
C19 0.081(3) 0.070(3) 0.064(5) 0.000(3) -0.026(3) -0.017(3)
C20 0.082(3) 0.080(3) 0.074(4) 0.003(3) -0.031(3) -0.021(2)
S1A 0.0424(12) 0.0357(11) 0.040(2) 0.0018(11) -0.0169(12) -0.0106(9)
O1A 0.032(4) 0.036(4) 0.031(6) 0.001(3) -0.010(3) -0.005(3)
C19A 0.046(6) 0.077(8) 0.047(11) -0.005(7) -0.008(7) -0.013(6)
C20A 0.070(10) 0.096(13) 0.09(2) 0.016(12) -0.037(11) -0.014(9)
S2 0.0617(6) 0.0599(6) 0.0592(10) 0.0043(5) -0.0235(6) -0.0155(5)
O2 0.0578(15) 0.0571(14) 0.062(2) 0.0062(14) -0.0247(16) -0.0160(12)
C21 0.063(2) 0.066(2) 0.065(4) 0.007(2) -0.026(2) -0.0177(19)
C22 0.077(3) 0.070(3) 0.073(5) 0.005(2) -0.033(3) -0.018(2)
S2A 0.0554(16) 0.0559(15) 0.047(3) 0.0047(14) -0.0193(18) -0.0145(13)
O2A 0.047(4) 0.048(4) 0.062(7) 0.004(4) -0.023(4) -0.011(3)
C21A 0.066(8) 0.064(7) 0.054(11) 0.009(6) -0.023(8) -0.023(6)
C22A 0.070(7) 0.052(6) 0.049(10) -0.004(6) -0.025(7) -0.009(5)

loop_
_atom_type_symbol
_atom_type_description
_atom_type_scat_dispersion_real
_atom_type_scat_dispersion_imag
_atom_type_scat_source
C C 0.0181 0.0091 'International Tables Vol C Tables 4.2.6.8 and 6.1.1.4'
H H 0.0000 0.0000 'International Tables Vol C Tables 4.2.6.8 and 6.1.1.4'
N N 0.0311 0.0180 'International Tables Vol C Tables 4.2.6.8 and 6.1.1.4'
S S 0.3331 0.5567 'International Tables Vol C Tables 4.2.6.8 and 6.1.1.4'
O O 0.0492 0.0322 'International Tables Vol C Tables 4.2.6.8 and 6.1.1.4'

loop_
_geom_angle_atom_site_label_1
_geom_angle_atom_site_label_2
_geom_angle_atom_site_label_3
_geom_angle
_geom_angle_publ_flag
N1 C1 C2 122.58(17) y
N1 C1 C6 118.25(15) y
C2 C1 C6 119.17(16) y
C3 C2 C1 116.26(16) y
C3 C2 C12 123.29(16) y
C1 C2 C12 120.35(17) y
C4 C3 C2 120.02(18) y
C4 C3 H3 120 ?
C2 C3 H3 120 ?
C3 C4 C5 118.4(2) y
C3 C4 H4 120.8 ?
C5 C4 H4 120.8 ?
N1 C5 C4 124.64(18) y
N1 C5 H5 117.7 ?
C4 C5 H5 117.7 ?
N2 C6 C10 123.51(18) y
N2 C6 C1 117.55(16) y
C10 C6 C1 118.91(16) y
N2 C7 C8 124.20(18) y
N2 C7 H7 117.9 ?
C8 C7 H7 117.9 ?
C9 C8 C7 118.65(19) y
C9 C8 H8 120.7 ?
C7 C8 H8 120.7 ?
C8 C9 C10 119.88(18) y
C8 C9 H9 120.1 ?
C10 C9 H9 120.1 ?
C9 C10 C6 116.65(16) y
C9 C10 C11 122.85(17) y
C6 C10 C11 120.47(17) y
C12 C11 C10 120.59(16) y
C12 C11 C13 121.33(16) y
C10 C11 C13 118.08(17) y
C11 C12 C2 120.01(16) y
C11 C12 C16 120.53(16) y
C2 C12 C16 119.41(17) y
N10 C13 N8 127.45(18) y
N10 C13 C11 114.72(19) y
N8 C13 C11 117.8(2) y
N9 C14 N11 117.02(18) y
N9 C14 N8 126.11(19) y
N11 C14 N8 116.9(2) y
N12 C15 N9 119.0(2) y
N12 C15 N10 117.1(2) y
N9 C15 N10 123.9(3) y
N5 C16 N3 127.80(17) y
N5 C16 C12 116.9(2) y
N3 C16 C12 115.21(17) y
N4 C17 N6 118.25(18) y
N4 C17 N3 126.0(2) y
N6 C17 N3 115.74(19) y
N4 C18 N7 120.86(17) y
N4 C18 N5 124.72(18) y
N7 C18 N5 114.4(2) y
C5 N1 C1 117.93(16) y
C7 N2 C6 117.09(17) y
C16 N3 C17 112.89(17) y
C17 N4 C18 115.11(17) y
C16 N5 C18 113.0(2) y
C17 N6 H6A 120 ?
C17 N6 H6B 120 ?
H6A N6 H6B 120 ?
C18 N7 H7A 120 ?
C18 N7 H7B 120 ?
H7A N7 H7B 120 ?
C13 N8 C14 112.6(2) y
C14 N9 C15 115.19(18) y
C13 N10 C15 114.5(2) y
C14 N11 H11A 120 ?
C14 N11 H11B 120 ?
H11A N11 H11B 120 ?
C15 N12 H12A 120 ?
C15 N12 H12B 120 ?
H12A N12 H12B 120 ?
O1 S1 C20 103.53(16) y
O1 S1 C19 106.62(16) y
C20 S1 C19 98.56(18) y
S1 C19 H19A 109.5 ?
S1 C19 H19B 109.5 ?
H19A C19 H19B 109.5 ?
S1 C19 H19C 109.5 ?
H19A C19 H19C 109.5 ?
H19B C19 H19C 109.5 ?
S1 C20 H20A 109.5 ?
S1 C20 H20B 109.5 ?
H20A C20 H20B 109.5 ?
S1 C20 H20C 109.5 ?
H20A C20 H20C 109.5 ?
H20B C20 H20C 109.5 ?
O1A S1A C20A 103.51(18) y
O1A S1A C19A 106.61(18) y
C20A S1A C19A 98.54(19) y
S1A C19A H19D 109.5 ?
S1A C19A H19E 109.5 ?
H19D C19A H19E 109.5 ?
S1A C19A H19F 109.5 ?
H19D C19A H19F 109.5 ?
H19E C19A H19F 109.5 ?
S1A C20A H20D 109.5 ?
S1A C20A H20E 109.5 ?
H20D C20A H20E 109.5 ?
S1A C20A H20F 109.5 ?
H20D C20A H20F 109.5 ?
H20E C20A H20F 109.5 ?
O2 S2 C22 103.50(15) y
O2 S2 C21 106.65(15) y
C22 S2 C21 98.51(16) y
O2A S2A C22A 103.52(18) y
O2A S2A C21A 106.63(18) y
C22A S2A C21A 98.54(19) y
S2A C21A H21D 109.5 ?
S2A C21A H21E 109.5 ?
H21D C21A H21E 109.5 ?
S2A C21A H21F 109.5 ?
H21D C21A H21F 109.5 ?
H21E C21A H21F 109.5 ?
S2A C22A H22D 109.5 ?
S2A C22A H22E 109.5 ?
H22D C22A H22E 109.5 ?
S2A C22A H22F 109.5 ?
H22D C22A H22F 109.5 ?
H22E C22A H22F 109.5 ?

loop_
_geom_bond_atom_site_label_1
_geom_bond_atom_site_label_2
_geom_bond_distance
_geom_bond_publ_flag
C1 N1 1.359(2) y
C1 C2 1.422(2) y
C1 C6 1.435(3) y
C2 C3 1.422(3) y
C2 C12 1.429(2) y
C3 C4 1.364(3) y
C3 H3 0.95 ?
C4 C5 1.391(3) y
C4 H4 0.95 ?
C5 N1 1.308(3) y
C5 H5 0.95 ?
C6 N2 1.357(2) y
C6 C10 1.417(3) y
C7 N2 1.334(3) y
C7 C8 1.385(3) y
C7 H7 0.95 ?
C8 C9 1.382(3) y
C8 H8 0.95 ?
C9 C10 1.406(3) y
C9 H9 0.95 ?
C10 C11 1.428(3) y
C11 C12 1.369(3) y
C11 C13 1.507(2) y
C12 C16 1.504(2) y
C13 N10 1.318(3) y
C13 N8 1.342(3) y
C14 N9 1.325(3) y
C14 N11 1.343(3) y
C14 N8 1.363(2) y
C15 N12 1.337(4) y
C15 N9 1.351(3) y
C15 N10 1.362(3) y
C16 N5 1.317(3) y
C16 N3 1.332(3) y
C17 N4 1.322(3) y
C17 N6 1.342(3) y
C17 N3 1.361(2) y
C18 N4 1.326(3) y
C18 N7 1.328(3) y
C18 N5 1.385(2) y
N6 H6a 0.88 ?
N6 H6b 0.88 ?
N7 H7a 0.88 ?
N7 H7b 0.88 ?
N11 H11a 0.88 ?
N11 H11b 0.88 ?
N12 H12a 0.88 ?
N12 H12b 0.88 ?
S1 O1 1.5496(10) y
S1 C20 1.7499(10) y
S1 C19 1.7504(10) y
C19 H19a 0.98 ?
C19 H19b 0.98 ?
C19 H19c 0.98 ?
C20 H20a 0.98 ?
C20 H20b 0.98 ?
C20 H20c 0.98 ?
S1a O1a 1.5496(14) y
S1a C20a 1.7498(14) y
S1a C19a 1.7507(14) y
C19a H19d 0.98 ?
C19a H19e 0.98 ?
C19a H19f 0.98 ?
C20a H20d 0.98 ?
C20a H20e 0.98 ?
C20a H20f 0.98 ?
S2 O2 1.5490(13) y
S2 C22 1.7498(14) y
S2 C21 1.7508(14) y
C21 H21a 0.98 ?
C21 H21b 0.98 ?
C21 H21c 0.98 ?
C22 H22a 0.98 ?
C22 H22b 0.98 ?
C22 H22c 0.98 ?
S2a O2a 1.5495(14) y
S2a C22a 1.7498(14) y
S2a C21a 1.7507(14) y
C21a H21d 0.98 ?
C21a H21e 0.98 ?
C21a H21f 0.98 ?
C22a H22d 0.98 ?
C22a H22e 0.98 ?
C22a H22f 0.98 ?

loop_
_geom_hbond_atom_site_label_D
_geom_hbond_atom_site_label_H
_geom_hbond_atom_site_label_A
_geom_hbond_distance_DH
_geom_hbond_distance_HA
_geom_hbond_distance_DA
_geom_hbond_angle_DHA
_geom_hbond_site_symmetry_A
N6 H6B N3 0.88 2.1 2.969(3) 169.2 2_566
N7 H7A N1 0.88 2.15 3.013(2) 166.5 1_455
N7 H7B N5 0.88 2.17 2.944(3) 145.9 2_565
N11 H11A N9 0.88 2.18 3.039(2) 164.5 2
N11 H11B O1 0.88 2.22 2.910(3) 135 2
N11 H11B O1A 0.88 2.33 2.997(4) 132.4 2
N12 H12A O1 0.88 2.16 3.003(3) 161.5 .
N12 H12A O1A 0.88 2.22 3.079(9) 165 .
N12 H12B O2 0.88 2.26 3.011(3) 142.7 .
